data_7236562
loop_
_publ_author_name
'Huang, Yuan'
'Li, Liang'
'Liu, Zonghao'
'Jiao, Haoyang'
'He, Yuqing'
'Wang, Xiaoge'
'Zhu, Rui'
'Wang, Dong'
'Sun, Junliang'
'Chen, Qi'
'Zhou, Huanping'

_publ_section_title
;
 The intrinsic properties of FA(1&#x2212;x)MAxPbI3 perovskite single
 crystals
;
_journal_issue 18
_journal_name_full 'Journal of Materials Chemistry A'
_journal_page_first 8537
_journal_paper_doi 10.1039/C7TA01441D
_journal_volume 5
_journal_year 2017
_chemical_formula_moiety '[CH(NH2)2]0.85[CH3NH3]0.15PbI3'
_chemical_formula_sum 'C H5.15 I3 N1.85 Pb'
_chemical_formula_weight 631.01
_chemical_name_systematic '[CH(NH2)2]0.85[CH3NH3]0.15PbI3'
_space_group_IT_number 221
_space_group_name_Hall '-P 4 2 3'
_space_group_name_H-M_alt 'P m -3 m'
_symmetry_cell_setting cubic
_symmetry_space_group_name_H-M 'P m -3 m'
_atom_sites_solution_hydrogens none
_atom_sites_solution_primary direct
_atom_sites_solution_secondary difmap
_audit_creation_method SHELXL-97
_audit_update_record
;
2017-03-14 deposited with the CCDC.
2017-04-04 downloaded from the CCDC.
;
_cell_angle_alpha 90.00
_cell_angle_beta 90.00
_cell_angle_gamma 90.00
_cell_formula_units_Z 1
_cell_length_a 6.3749(4)
_cell_length_b 6.3749(4)
_cell_length_c 6.3749(4)
_cell_measurement_reflns_used 327
_cell_measurement_temperature 300.00(10)
_cell_measurement_theta_max 29.2560
_cell_measurement_theta_min 5.5640
_cell_volume 259.07(3)
_computing_structure_refinement 'SHELXL-97 (Sheldrick, 1997)'
_computing_structure_solution 'SHELXS-97 (Sheldrick, 1990)'
_diffrn_ambient_temperature 300.00(10)
_diffrn_measured_fraction_theta_full 0.974
_diffrn_measured_fraction_theta_max 0.974
_diffrn_measurement_device_type 'XtaLAB Pro: Kappa single'
_diffrn_radiation_monochromator graphite
_diffrn_radiation_source 'fine-focus sealed tube'
_diffrn_radiation_type MoK\a
_diffrn_radiation_wavelength 0.71073
_diffrn_reflns_av_R_equivalents 0.0332
_diffrn_reflns_av_sigmaI/netI 0.0297
_diffrn_reflns_limit_h_max 7
_diffrn_reflns_limit_h_min -4
_diffrn_reflns_limit_k_max 7
_diffrn_reflns_limit_k_min -7
_diffrn_reflns_limit_l_max 7
_diffrn_reflns_limit_l_min -3
_diffrn_reflns_number 407
_diffrn_reflns_theta_full 26.04
_diffrn_reflns_theta_max 26.04
_diffrn_reflns_theta_min 5.54
_exptl_absorpt_coefficient_mu 25.144
_exptl_absorpt_correction_T_max 1.923
_exptl_absorpt_correction_T_min 0.471
_exptl_absorpt_correction_type multi-scan
_exptl_absorpt_process_details
;                                                                
CrysAlisPro 1.171.39.9f (Rigaku Oxford Diffraction, 2015)        
Empirical absorption correction using spherical harmonics,       
 implemented in SCALE3 ABSPACK scaling algorithm.                
;
_exptl_crystal_colour black
_exptl_crystal_density_diffrn 4.045
_exptl_crystal_density_method 'not measured'
_exptl_crystal_description bulk
_exptl_crystal_F_000 265
_exptl_crystal_size_max 0.2
_exptl_crystal_size_mid 0.15
_exptl_crystal_size_min 0.1
_refine_diff_density_max 0.625
_refine_diff_density_min -0.914
_refine_diff_density_rms 0.255
_refine_ls_extinction_method none
_refine_ls_goodness_of_fit_ref 1.199
_refine_ls_hydrogen_treatment none
_refine_ls_matrix_type full
_refine_ls_number_parameters 7
_refine_ls_number_reflns 76
_refine_ls_number_restraints 1
_refine_ls_restrained_S_all 1.192
_refine_ls_R_factor_all 0.0281
_refine_ls_R_factor_gt 0.0281
_refine_ls_shift/su_max 0.000
_refine_ls_shift/su_mean 0.000
_refine_ls_structure_factor_coef Fsqd
_refine_ls_weighting_details 'calc w=1/[\s^2^(Fo^2^)+(0.0391P)^2^+0.0000P] where P=(Fo^2^+2Fc^2^)/3'
_refine_ls_weighting_scheme calc
_refine_ls_wR_factor_gt 0.0595
_refine_ls_wR_factor_ref 0.0595
_reflns_number_gt 76
_reflns_number_total 76
_reflns_threshold_expression >2sigma(I)
_cod_data_source_file c7ta01441d2.cif
_cod_data_source_block c4-2-final-2
_cod_original_sg_symbol_H-M pm-3m
_cod_original_formula_sum CN1.85H5.15PbI3
_cod_database_code 7236562

loop_
_symmetry_equiv_pos_as_xyz
'x, y, z'
'-x, -y, z'
'-x, y, -z'
'x, -y, -z'
'z, x, y'
'z, -x, -y'
'-z, -x, y'
'-z, x, -y'
'y, z, x'
'-y, z, -x'
'y, -z, -x'
'-y, -z, x'
'y, x, -z'
'-y, -x, -z'
'y, -x, z'
'-y, x, z'
'x, z, -y'
'-x, z, y'
'-x, -z, -y'
'x, -z, y'
'z, y, -x'
'z, -y, x'
'-z, y, x'
'-z, -y, -x'
'-x, -y, -z'
'x, y, -z'
'x, -y, z'
'-x, y, z'
'-z, -x, -y'
'-z, x, y'
'z, x, -y'
'z, -x, y'
'-y, -z, -x'
'y, -z, x'
'-y, z, x'
'y, z, -x'
'-y, -x, z'
'y, x, z'
'-y, x, -z'
'y, -x, -z'
'-x, -z, y'
'x, -z, -y'
'x, z, y'
'-x, z, -y'
'-z, -y, x'
'-z, y, -x'
'z, -y, -x'
'z, y, x'

loop_
_atom_site_label
_atom_site_type_symbol
_atom_site_fract_x
_atom_site_fract_y
_atom_site_fract_z
_atom_site_U_iso_or_equiv
_atom_site_adp_type
_atom_site_occupancy
_atom_site_symmetry_multiplicity
_atom_site_calc_flag
_atom_site_refinement_flags
Pb1 Pb 0.0000 0.0000 0.0000 0.0312(5) Uani 1 48 d S
I1 I 0.0000 0.0000 0.5000 0.0883(8) Uani 1 16 d S
C1 C 0.5000 -0.5000 0.5000 0.18(5) Uiso 1 48 d SD
N1 N 0.5000 -0.5000 0.290(3) 0.19(5) Uiso 0.31 8 d SPD

loop_
_atom_site_aniso_label
_atom_site_aniso_U_11
_atom_site_aniso_U_22
_atom_site_aniso_U_33
_atom_site_aniso_U_23
_atom_site_aniso_U_13
_atom_site_aniso_U_12
Pb1 0.0312(5) 0.0312(5) 0.0312(5) 0.000 0.000 0.000
I1 0.1212(11) 0.1212(11) 0.0224(7) 0.000 0.000 0.000

loop_
_atom_type_symbol
_atom_type_description
_atom_type_scat_dispersion_real
_atom_type_scat_dispersion_imag
_atom_type_scat_source
C C 0.0033 0.0016 'International Tables Vol C Tables 4.2.6.8 and 6.1.1.4'
H H 0.0000 0.0000 'International Tables Vol C Tables 4.2.6.8 and 6.1.1.4'
N N 0.0061 0.0033 'International Tables Vol C Tables 4.2.6.8 and 6.1.1.4'
Pb Pb -3.3944 10.1111 'International Tables Vol C Tables 4.2.6.8 and 6.1.1.4'
I I -0.4742 1.8119 'International Tables Vol C Tables 4.2.6.8 and 6.1.1.4'

loop_
_geom_angle_atom_site_label_1
_geom_angle_atom_site_label_2
_geom_angle_atom_site_label_3
_geom_angle
_geom_angle_site_symmetry_1
_geom_angle_site_symmetry_3
I1 Pb1 I1 90.0 9 .
I1 Pb1 I1 90.0 9 1_554
I1 Pb1 I1 180.0 . 1_554
I1 Pb1 I1 90.0 9 5_455
I1 Pb1 I1 90.0 . 5_455
I1 Pb1 I1 90.0 1_554 5_455
I1 Pb1 I1 90.0 9 5
I1 Pb1 I1 90.0 . 5
I1 Pb1 I1 90.0 1_554 5
I1 Pb1 I1 180.0 5_455 5
I1 Pb1 I1 180.0 9 9_545
I1 Pb1 I1 90.0 . 9_545
I1 Pb1 I1 90.0 1_554 9_545
I1 Pb1 I1 90.0 5_455 9_545
I1 Pb1 I1 90.0 5 9_545
Pb1 I1 Pb1 180.0 1_556 .
N1 C1 N1 90.000(1) 33_556 .
N1 C1 N1 90.000(1) 33_556 25_646
N1 C1 N1 180.000(2) . 25_646
N1 C1 N1 90.000(2) 33_556 5_546
N1 C1 N1 90.0 . 5_546
N1 C1 N1 90.0 25_646 5_546
N1 C1 N1 90.000(2) 33_556 29_655
N1 C1 N1 90.0 . 29_655
N1 C1 N1 90.0 25_646 29_655
N1 C1 N1 180.000(2) 5_546 29_655
N1 C1 N1 180.000(1) 33_556 9_645
N1 C1 N1 90.000(3) . 9_645
N1 C1 N1 90.0 25_646 9_645
N1 C1 N1 90.000(4) 5_546 9_645
N1 C1 N1 90.000(1) 29_655 9_645
C1 N1 N1 45.0 . 33_556
C1 N1 N1 45.0 . 29_655
N1 N1 N1 60.000(1) 33_556 29_655
C1 N1 N1 45.0 . 5_546
N1 N1 N1 60.000(1) 33_556 5_546
N1 N1 N1 90.0 29_655 5_546
C1 N1 N1 45.0 . 9_645
N1 N1 N1 90.0 33_556 9_645
N1 N1 N1 60.0 29_655 9_645
N1 N1 N1 60.000(1) 5_546 9_645

loop_
_geom_bond_atom_site_label_1
_geom_bond_atom_site_label_2
_geom_bond_distance
_geom_bond_site_symmetry_2
Pb1 I1 3.1874(2) 9
Pb1 I1 3.1874(2) .
Pb1 I1 3.1874(2) 1_554
Pb1 I1 3.1874(2) 5_455
Pb1 I1 3.1874(2) 5
Pb1 I1 3.1874(2) 9_545
I1 Pb1 3.1874(2) 1_556
C1 N1 1.34(2) 33_556
C1 N1 1.34(2) .
C1 N1 1.34(2) 25_646
C1 N1 1.34(2) 5_546
C1 N1 1.34(2) 29_655
C1 N1 1.34(2) 9_645
N1 N1 1.90(3) 33_556
N1 N1 1.90(3) 29_655
N1 N1 1.90(3) 5_546
N1 N1 1.90(3) 9_645
